data_1553351
loop_
_publ_author_name
'Zhang, Ruifei'
'Feng, Xiao'
'Su, Guozhu'
'Mu, Zejing'
'Zhang, Hexinge'
'Zhao, Yanan'
'Jiao, Shungang'
'Cao, Lan'
'Chen, Suyile'
'Tu, Pengfei'
'Chai, Xingyun'

_publ_section_title
;
 Bioactive Sesquiterpenoids from the Peeled Stems of Syringa pinnatifolia.
;
_journal_issue 8
_journal_name_full 'Journal of natural products'
_journal_page_first 1711
_journal_page_last 1720
_journal_paper_doi 10.1021/acs.jnatprod.7b01071
_journal_volume 81
_journal_year 2018
_chemical_absolute_configuration ad
_chemical_formula_moiety 'C15 H24 O2'
_chemical_formula_sum 'C15 H24 O2'
_chemical_formula_weight 236.34
_chemical_melting_point 432.8(4)
_space_group_crystal_system orthorhombic
_space_group_IT_number 19
_space_group_name_Hall 'P 2ac 2ab'
_space_group_name_H-M_alt 'P 21 21 21'
_atom_sites_solution_hydrogens geom
_audit_creation_date 2017-09-07
_audit_creation_method
;
  Olex2 1.1
  (compiled 2011.02.15 svn.r1672, GUI svn.r3494)
;
_cell_angle_alpha 90
_cell_angle_beta 90
_cell_angle_gamma 90
_cell_formula_units_Z 4
_cell_length_a 6.02825(15)
_cell_length_b 12.9002(4)
_cell_length_c 17.5524(6)
_cell_measurement_reflns_used 1983
_cell_measurement_temperature 107.3
_cell_measurement_theta_max 70.7551
_cell_measurement_theta_min 3.4223
_cell_volume 1364.97(7)
_computing_cell_refinement
;
CrysAlisPro, Agilent Technologies,
Version 1.171.35.11 (release 16-05-2011 CrysAlis171 .NET)
(compiled May 16 2011,17:55:39)
;
_computing_data_collection
;
CrysAlisPro, Agilent Technologies,
Version 1.171.35.11 (release 16-05-2011 CrysAlis171 .NET)
(compiled May 16 2011,17:55:39)
;
_computing_data_reduction
;
CrysAlisPro, Agilent Technologies,
Version 1.171.35.11 (release 16-05-2011 CrysAlis171 .NET)
(compiled May 16 2011,17:55:39)
;
_computing_molecular_graphics
;
O. V. Dolomanov, L. J. Bourhis, R. J. Gildea, J. A. K. Howard and H. Puschmann,
OLEX2: a complete structure solution, refinement and analysis program.
J. Appl. Cryst. (2009). 42, 339-341.
;
_computing_publication_material
;
O. V. Dolomanov, L. J. Bourhis, R. J. Gildea, J. A. K. Howard and H. Puschmann,
OLEX2: a complete structure solution, refinement and analysis program.
J. Appl. Cryst. (2009). 42, 339-341.
;
_computing_structure_refinement 'SHELXL-2014/7 (Sheldrick, 2014)'
_computing_structure_solution 'A short history of SHELX (Sheldrick, 2007)/Bruker'
_diffrn_ambient_temperature 107.3
_diffrn_detector_area_resol_mean 16.0971
_diffrn_measured_fraction_theta_full 0.998
_diffrn_measured_fraction_theta_max 0.991
_diffrn_measurement_details
;
#__ type_ start__ end____ width___ exp.time_
  1 omega  -15.00   15.00   1.0000    1.5000
omega____ theta____ kappa____ phi______ frames
    -       -8.5000  111.0000  -30.0000 30

#__ type_ start__ end____ width___ exp.time_
  2 omega   21.00   48.00   1.0000    1.5000
omega____ theta____ kappa____ phi______ frames
    -       -8.5000   45.0000  -90.0000 27

#__ type_ start__ end____ width___ exp.time_
  3 omega  -26.00   53.00   1.0000    1.5000
omega____ theta____ kappa____ phi______ frames
    -       36.7919  -37.0000 -180.0000 79

#__ type_ start__ end____ width___ exp.time_
  4 omega   37.00   86.00   1.0000    1.5000
omega____ theta____ kappa____ phi______ frames
    -       36.7919 -127.0000 -112.0000 49

#__ type_ start__ end____ width___ exp.time_
  5 omega  -13.00  104.00   1.0000    1.5000
omega____ theta____ kappa____ phi______ frames
    -       36.7919    0.0000   30.0000 117

#__ type_ start__ end____ width___ exp.time_
  6 omega   47.00  111.00   1.0000    2.2000
omega____ theta____ kappa____ phi______ frames
    -      108.0000  -77.0000  150.0000 64

#__ type_ start__ end____ width___ exp.time_
  7 omega   45.00   98.00   1.0000    2.2000
omega____ theta____ kappa____ phi______ frames
    -      108.0000  -45.0000  -90.0000 53

#__ type_ start__ end____ width___ exp.time_
  8 omega  105.00  130.00   1.0000    2.2000
omega____ theta____ kappa____ phi______ frames
    -      108.0000  111.0000 -120.0000 25

#__ type_ start__ end____ width___ exp.time_
  9 omega   42.00   96.00   1.0000    2.2000
omega____ theta____ kappa____ phi______ frames
    -      108.0000  -45.0000 -150.0000 54

#__ type_ start__ end____ width___ exp.time_
 10 omega   44.00   89.00   1.0000    2.2000
omega____ theta____ kappa____ phi______ frames
    -      108.0000  -45.0000  150.0000 45

#__ type_ start__ end____ width___ exp.time_
 11 omega   91.00  176.00   1.0000    2.2000
omega____ theta____ kappa____ phi______ frames
    -      108.0000   45.0000   30.0000 85

#__ type_ start__ end____ width___ exp.time_
 12 omega   41.00   73.00   1.0000    2.2000
omega____ theta____ kappa____ phi______ frames
    -      108.0000  -45.0000   90.0000 32

#__ type_ start__ end____ width___ exp.time_
 13 omega   64.00  114.00   1.0000    2.2000
omega____ theta____ kappa____ phi______ frames
    -      108.0000  -77.0000  -60.0000 50

#__ type_ start__ end____ width___ exp.time_
 14 omega   73.00   98.00   1.0000    2.2000
omega____ theta____ kappa____ phi______ frames
    -      108.0000  -45.0000   30.0000 25
;
_diffrn_measurement_device_type 'Xcalibur, Eos, Gemini'
_diffrn_measurement_method '\w scans'
_diffrn_orient_matrix_UB_11 0.0983315000
_diffrn_orient_matrix_UB_12 0.1054442000
_diffrn_orient_matrix_UB_13 -0.0235083000
_diffrn_orient_matrix_UB_21 -0.0132982000
_diffrn_orient_matrix_UB_22 -0.0320938000
_diffrn_orient_matrix_UB_23 -0.0843895000
_diffrn_orient_matrix_UB_31 -0.2351478000
_diffrn_orient_matrix_UB_32 0.0460174000
_diffrn_orient_matrix_UB_33 -0.0050123000
_diffrn_radiation_monochromator graphite
_diffrn_radiation_type 'Cu K\a'
_diffrn_radiation_wavelength 1.5418
_diffrn_reflns_av_R_equivalents 0.0240
_diffrn_reflns_av_unetI/netI 0.0382
_diffrn_reflns_Laue_measured_fraction_full 0.998
_diffrn_reflns_Laue_measured_fraction_max 0.991
_diffrn_reflns_limit_h_max 2
_diffrn_reflns_limit_h_min -7
_diffrn_reflns_limit_k_max 15
_diffrn_reflns_limit_k_min -15
_diffrn_reflns_limit_l_max 21
_diffrn_reflns_limit_l_min -20
_diffrn_reflns_number 4476
_diffrn_reflns_point_group_measured_fraction_full 0.997
_diffrn_reflns_point_group_measured_fraction_max 0.978
_diffrn_reflns_theta_full 67.684
_diffrn_reflns_theta_max 71.017
_diffrn_reflns_theta_min 4.253
_diffrn_source 'Enhance (Cu) X-ray Source'
_exptl_absorpt_coefficient_mu 0.578
_exptl_absorpt_correction_T_max 1.00000
_exptl_absorpt_correction_T_min 0.96075
_exptl_absorpt_correction_type multi-scan
_exptl_absorpt_process_details
;
CrysAlisPro, Agilent Technologies,
Version 1.171.35.11 (release 16-05-2011 CrysAlis171 .NET)
(compiled May 16 2011,17:55:39)
Empirical absorption correction using spherical harmonics,
 implemented in SCALE3 ABSPACK scaling algorithm.
;
_exptl_crystal_colour colorless
_exptl_crystal_density_diffrn 1.150
_exptl_crystal_description block
_exptl_crystal_F_000 520
_exptl_crystal_size_max 0.250
_exptl_crystal_size_mid 0.140
_exptl_crystal_size_min 0.130
_refine_diff_density_max 0.203
_refine_diff_density_min -0.157
_refine_diff_density_rms 0.039
_refine_ls_abs_structure_details
;
 Flack x determined using 932 quotients [(I+)-(I-)]/[(I+)+(I-)]
 (Parsons, Flack and Wagner, Acta Cryst. B69 (2013) 249-259).
;
_refine_ls_abs_structure_Flack -0.07(16)
_refine_ls_extinction_method none
_refine_ls_goodness_of_fit_ref 1.050
_refine_ls_hydrogen_treatment constr
_refine_ls_matrix_type full
_refine_ls_number_parameters 159
_refine_ls_number_reflns 2586
_refine_ls_number_restraints 0
_refine_ls_restrained_S_all 1.050
_refine_ls_R_factor_all 0.0437
_refine_ls_R_factor_gt 0.0403
_refine_ls_shift/su_max 0.000
_refine_ls_shift/su_mean 0.000
_refine_ls_structure_factor_coef Fsqd
_refine_ls_weighting_details 'w=1/[\s^2^(Fo^2^)+(0.0468P)^2^+0.4002P] where P=(Fo^2^+2Fc^2^)/3'
_refine_ls_weighting_scheme calc
_refine_ls_wR_factor_gt 0.1007
_refine_ls_wR_factor_ref 0.1037
_reflns_Friedel_coverage 0.680
_reflns_Friedel_fraction_full 0.995
_reflns_Friedel_fraction_max 0.960
_reflns_number_gt 2429
_reflns_number_total 2586
_reflns_threshold_expression 'I > 2\s(I)'
_cod_data_source_file np7b01071_si_003.cif
_cod_data_source_block exp_5108
_cod_depositor_comments
;
The following automatic conversions were performed:

data item '_chemical_melting_point' value '432.35-433.25 K' was
changed to '432.8(4)' -- the average value was taken and precision
was estimated.

Automatic conversion script
Id: cif_fix_values 6909 2019-04-08 15:41:33Z antanas 
;
_cod_database_code 1553351
_reflns_odcompleteness_completeness 99.79
_reflns_odcompleteness_iscentric 1
_reflns_odcompleteness_theta 66.97
_shelx_estimated_absorpt_t_max 0.929
_shelx_estimated_absorpt_t_min 0.869
_shelx_shelxl_version_number 2014/7
_shelx_space_group_comment
;
The symmetry employed for this shelxl refinement is uniquely defined
by the following loop, which should always be used as a source of
symmetry information in preference to the above space-group names.
They are only intended as comments.
;

loop_
_space_group_symop_operation_xyz
'x, y, z'
'-x+1/2, -y, z+1/2'
'x+1/2, -y+1/2, -z'
'-x, y+1/2, -z+1/2'

loop_
_atom_site_label
_atom_site_type_symbol
_atom_site_fract_x
_atom_site_fract_y
_atom_site_fract_z
_atom_site_U_iso_or_equiv
_atom_site_adp_type
_atom_site_occupancy
_atom_site_site_symmetry_order
_atom_site_calc_flag
_atom_site_refinement_flags_posn
_atom_site_refinement_flags_adp
O1 O -0.2050(3) -0.36129(14) -0.49230(10) 0.0262(4) Uani 1 1 d . .
O2 O -0.8942(3) -0.51215(14) -0.43841(10) 0.0268(4) Uani 1 1 d . .
H2 H -0.9861 -0.4662 -0.4452 0.040 Uiso 1 1 calc R U
C1 C -0.4011(4) -0.36141(18) -0.50988(13) 0.0208(5) Uani 1 1 d . .
C6 C -0.4485(4) -0.61473(18) -0.61731(13) 0.0203(5) Uani 1 1 d . .
C7 C -0.5478(4) -0.56487(19) -0.67484(14) 0.0218(5) Uani 1 1 d . .
H7 H -0.7021 -0.5655 -0.6756 0.026 Uiso 1 1 calc R U
C3 C -0.7003(4) -0.49086(19) -0.48299(12) 0.0199(5) Uani 1 1 d . .
H3 H -0.7461 -0.4802 -0.5360 0.024 Uiso 1 1 calc R U
C11 C -0.4770(4) -0.34178(18) -0.58881(13) 0.0209(5) Uani 1 1 d . .
H11 H -0.6138 -0.3103 -0.5969 0.025 Uiso 1 1 calc R U
C12 C -0.5016(5) -0.3990(2) -0.37272(14) 0.0276(6) Uani 1 1 d . .
H12A H -0.4363 -0.3343 -0.3576 0.041 Uiso 1 1 calc R U
H12B H -0.3924 -0.4530 -0.3695 0.041 Uiso 1 1 calc R U
H12C H -0.6235 -0.4150 -0.3396 0.041 Uiso 1 1 calc R U
C9 C -0.4324(4) -0.3870(2) -0.72825(13) 0.0213(5) Uani 1 1 d . .
C10 C -0.3531(4) -0.36842(19) -0.64807(13) 0.0208(5) Uani 1 1 d . .
H10 H -0.2020 -0.3764 -0.6392 0.025 Uiso 1 1 calc R U
C8 C -0.4332(4) -0.5079(2) -0.73845(13) 0.0225(5) Uani 1 1 d . .
H8A H -0.5060 -0.5248 -0.7861 0.027 Uiso 1 1 calc R U
H8B H -0.2810 -0.5320 -0.7418 0.027 Uiso 1 1 calc R U
C14 C -0.6655(4) -0.3443(2) -0.74236(14) 0.0274(6) Uani 1 1 d . .
H14A H -0.6660 -0.2708 -0.7337 0.041 Uiso 1 1 calc R U
H14B H -0.7682 -0.3770 -0.7082 0.041 Uiso 1 1 calc R U
H14C H -0.7085 -0.3582 -0.7940 0.041 Uiso 1 1 calc R U
C4 C -0.5535(4) -0.58800(19) -0.47953(13) 0.0218(5) Uani 1 1 d . .
H4A H -0.5923 -0.6278 -0.4346 0.026 Uiso 1 1 calc R U
H4B H -0.3997 -0.5669 -0.4746 0.026 Uiso 1 1 calc R U
C5 C -0.5775(4) -0.65779(18) -0.55050(13) 0.0226(5) Uani 1 1 d . .
H5A H -0.5239 -0.7268 -0.5387 0.027 Uiso 1 1 calc R U
H5B H -0.7330 -0.6632 -0.5642 0.027 Uiso 1 1 calc R U
C2 C -0.5849(4) -0.39052(19) -0.45444(13) 0.0216(5) Uani 1 1 d . .
H2A H -0.6954 -0.3348 -0.4558 0.026 Uiso 1 1 calc R U
C15 C -0.2723(4) -0.3404(2) -0.78693(14) 0.0266(6) Uani 1 1 d . .
H15A H -0.1261 -0.3678 -0.7788 0.040 Uiso 1 1 calc R U
H15B H -0.2693 -0.2664 -0.7814 0.040 Uiso 1 1 calc R U
H15C H -0.3212 -0.3579 -0.8374 0.040 Uiso 1 1 calc R U
C13 C -0.2002(4) -0.6278(2) -0.61055(15) 0.0265(6) Uani 1 1 d . .
H13A H -0.1458 -0.5850 -0.5699 0.040 Uiso 1 1 calc R U
H13B H -0.1309 -0.6075 -0.6575 0.040 Uiso 1 1 calc R U
H13C H -0.1662 -0.6990 -0.6000 0.040 Uiso 1 1 calc R U

loop_
_atom_site_aniso_label
_atom_site_aniso_U_11
_atom_site_aniso_U_22
_atom_site_aniso_U_33
_atom_site_aniso_U_23
_atom_site_aniso_U_13
_atom_site_aniso_U_12
O1 0.0247(9) 0.0275(10) 0.0264(9) 0.0008(7) -0.0059(7) -0.0038(8)
O2 0.0214(9) 0.0321(10) 0.0268(9) 0.0040(8) 0.0037(7) 0.0012(8)
C1 0.0259(12) 0.0134(11) 0.0231(11) -0.0033(9) -0.0021(10) 0.0001(10)
C6 0.0216(12) 0.0181(11) 0.0212(12) -0.0036(9) 0.0006(9) 0.0001(10)
C7 0.0188(12) 0.0241(12) 0.0225(12) -0.0048(10) 0.0014(10) -0.0028(10)
C3 0.0194(11) 0.0244(12) 0.0157(10) 0.0018(9) -0.0009(9) -0.0009(10)
C11 0.0223(12) 0.0171(11) 0.0234(11) 0.0024(9) -0.0015(9) 0.0002(9)
C12 0.0342(14) 0.0294(13) 0.0193(12) -0.0015(11) -0.0020(10) -0.0048(11)
C9 0.0177(11) 0.0269(13) 0.0194(11) 0.0010(9) 0.0013(9) 0.0044(10)
C10 0.0171(11) 0.0200(12) 0.0252(12) 0.0029(10) -0.0026(9) -0.0017(9)
C8 0.0215(11) 0.0286(13) 0.0173(11) -0.0026(10) -0.0015(9) 0.0007(11)
C14 0.0230(12) 0.0394(15) 0.0197(12) 0.0044(11) -0.0001(10) 0.0058(12)
C4 0.0222(12) 0.0239(12) 0.0194(12) 0.0024(9) -0.0021(10) 0.0001(10)
C5 0.0226(11) 0.0212(11) 0.0239(12) 0.0016(10) 0.0000(10) -0.0027(10)
C2 0.0238(12) 0.0221(11) 0.0190(11) -0.0002(9) -0.0010(10) 0.0025(10)
C15 0.0234(12) 0.0333(14) 0.0229(12) 0.0063(11) -0.0001(10) 0.0036(11)
C13 0.0236(12) 0.0282(13) 0.0277(13) 0.0015(10) 0.0007(10) 0.0015(11)

loop_
_atom_type_symbol
_atom_type_description
_atom_type_scat_dispersion_real
_atom_type_scat_dispersion_imag
_atom_type_scat_source
C C 0.0181 0.0091 'International Tables Vol C Tables 4.2.6.8 and 6.1.1.4'
H H 0.0000 0.0000 'International Tables Vol C Tables 4.2.6.8 and 6.1.1.4'
O O 0.0492 0.0322 'International Tables Vol C Tables 4.2.6.8 and 6.1.1.4'

loop_
_geom_angle_atom_site_label_1
_geom_angle_atom_site_label_2
_geom_angle_atom_site_label_3
_geom_angle
C3 O2 H2 109.5
O1 C1 C11 122.4(2)
O1 C1 C2 122.9(2)
C11 C1 C2 114.5(2)
C7 C6 C5 122.1(2)
C7 C6 C13 123.8(2)
C13 C6 C5 114.1(2)
C6 C7 H7 117.0
C6 C7 C8 126.1(2)
C8 C7 H7 117.0
O2 C3 H3 108.4
O2 C3 C4 106.97(19)
O2 C3 C2 110.41(19)
C4 C3 H3 108.4
C4 C3 C2 114.18(19)
C2 C3 H3 108.4
C1 C11 H11 119.5
C10 C11 C1 121.0(2)
C10 C11 H11 119.5
H12A C12 H12B 109.5
H12A C12 H12C 109.5
H12B C12 H12C 109.5
C2 C12 H12A 109.5
C2 C12 H12B 109.5
C2 C12 H12C 109.5
C10 C9 C8 105.42(19)
C10 C9 C14 112.7(2)
C10 C9 C15 111.4(2)
C14 C9 C8 109.7(2)
C14 C9 C15 109.2(2)
C15 C9 C8 108.3(2)
C11 C10 C9 126.6(2)
C11 C10 H10 116.7
C9 C10 H10 116.7
C7 C8 C9 113.69(19)
C7 C8 H8A 108.8
C7 C8 H8B 108.8
C9 C8 H8A 108.8
C9 C8 H8B 108.8
H8A C8 H8B 107.7
C9 C14 H14A 109.5
C9 C14 H14B 109.5
C9 C14 H14C 109.5
H14A C14 H14B 109.5
H14A C14 H14C 109.5
H14B C14 H14C 109.5
C3 C4 H4A 109.0
C3 C4 H4B 109.0
C3 C4 C5 112.96(19)
H4A C4 H4B 107.8
C5 C4 H4A 109.0
C5 C4 H4B 109.0
C6 C5 C4 111.3(2)
C6 C5 H5A 109.4
C6 C5 H5B 109.4
C4 C5 H5A 109.4
C4 C5 H5B 109.4
H5A C5 H5B 108.0
C1 C2 C3 108.99(19)
C1 C2 C12 112.3(2)
C1 C2 H2A 107.4
C3 C2 H2A 107.4
C12 C2 C3 113.1(2)
C12 C2 H2A 107.4
C9 C15 H15A 109.5
C9 C15 H15B 109.5
C9 C15 H15C 109.5
H15A C15 H15B 109.5
H15A C15 H15C 109.5
H15B C15 H15C 109.5
C6 C13 H13A 109.5
C6 C13 H13B 109.5
C6 C13 H13C 109.5
H13A C13 H13B 109.5
H13A C13 H13C 109.5
H13B C13 H13C 109.5

loop_
_geom_bond_atom_site_label_1
_geom_bond_atom_site_label_2
_geom_bond_distance
O1 C1 1.222(3)
O2 H2 0.8200
O2 C3 1.433(3)
C1 C11 1.481(3)
C1 C2 1.522(3)
C6 C7 1.339(3)
C6 C5 1.513(3)
C6 C13 1.511(4)
C7 H7 0.9300
C7 C8 1.505(3)
C3 H3 0.9800
C3 C4 1.535(3)
C3 C2 1.553(3)
C11 H11 0.9300
C11 C10 1.326(3)
C12 H12A 0.9600
C12 H12B 0.9600
C12 H12C 0.9600
C12 C2 1.524(3)
C9 C10 1.506(3)
C9 C8 1.570(3)
C9 C14 1.529(3)
C9 C15 1.535(3)
C10 H10 0.9300
C8 H8A 0.9700
C8 H8B 0.9700
C14 H14A 0.9600
C14 H14B 0.9600
C14 H14C 0.9600
C4 H4A 0.9700
C4 H4B 0.9700
C4 C5 1.544(3)
C5 H5A 0.9700
C5 H5B 0.9700
C2 H2A 0.9800
C15 H15A 0.9600
C15 H15B 0.9600
C15 H15C 0.9600
C13 H13A 0.9600
C13 H13B 0.9600
C13 H13C 0.9600

loop_
_geom_torsion_atom_site_label_1
_geom_torsion_atom_site_label_2
_geom_torsion_atom_site_label_3
_geom_torsion_atom_site_label_4
_geom_torsion
O1 C1 C11 C10 30.7(4)
O1 C1 C2 C3 -115.3(3)
O1 C1 C2 C12 10.8(3)
O2 C3 C4 C5 99.1(2)
O2 C3 C2 C1 -171.66(18)
O2 C3 C2 C12 62.7(3)
C1 C11 C10 C9 158.0(2)
C6 C7 C8 C9 -102.0(3)
C7 C6 C5 C4 -103.0(3)
C3 C4 C5 C6 78.2(3)
C11 C1 C2 C3 59.8(3)
C11 C1 C2 C12 -174.1(2)
C10 C9 C8 C7 49.2(3)
C8 C9 C10 C11 -104.0(3)
C14 C9 C10 C11 15.6(4)
C14 C9 C8 C7 -72.4(3)
C4 C3 C2 C1 67.8(2)
C4 C3 C2 C12 -57.9(3)
C5 C6 C7 C8 171.8(2)
C2 C1 C11 C10 -144.4(2)
C2 C3 C4 C5 -138.5(2)
C15 C9 C10 C11 138.7(3)
C15 C9 C8 C7 168.6(2)
C13 C6 C7 C8 -4.5(4)
C13 C6 C5 C4 73.7(3)
